data_2208424
loop_
_publ_author_name
'Chun Dan'
'Kai-bei Yu'
'Shu-lin Peng'
'Yan Zhou'
'Li-sheng Ding'

_publ_section_title
;
 Cimicidol-3-one: a cycloartenol triterpenoid from the rhizomes of
 <i>Cimicifuga racemosa</i>
;
_journal_coeditor_code SG6060
_journal_issue 3
_journal_name_full 'Acta Crystallographica Section E'
_journal_page_first o1114
_journal_page_last o1115
_journal_paper_doi 10.1107/S160053680600599X
_journal_volume 62
_journal_year 2006
_chemical_formula_moiety 'C30 H44 O6'
_chemical_formula_sum 'C30 H44 O6'
_chemical_formula_weight 500.65
_chemical_melting_point 472
_chemical_name_common Cimicidol-3-one
_chemical_name_systematic
;
(20R,24R)-11\b,24,25-trihydroxy-9,19-cyclolanost-7-ene-3,16,23-trione
;
_space_group_IT_number 4
_symmetry_cell_setting monoclinic
_symmetry_space_group_name_Hall 'P 2yb'
_symmetry_space_group_name_H-M 'P 1 21 1'
_atom_sites_solution_hydrogens geom
_atom_sites_solution_primary direct
_atom_sites_solution_secondary difmap
_audit_creation_method SHELXL-97
_cell_angle_alpha 90.00
_cell_angle_beta 91.880(10)
_cell_angle_gamma 90.00
_cell_formula_units_Z 2
_cell_length_a 8.8090(10)
_cell_length_b 9.236(2)
_cell_length_c 16.944(3)
_cell_measurement_reflns_used 29
_cell_measurement_temperature 296(2)
_cell_measurement_theta_max 14.68
_cell_measurement_theta_min 3.39
_cell_volume 1377.8(4)
_computing_cell_refinement XSCANS
_computing_data_collection 'XSCANS (Siemens, 1994)'
_computing_data_reduction 'SHELXTL (Siemens, 1994)'
_computing_molecular_graphics SHELXTL
_computing_publication_material SHELXTL
_computing_structure_refinement 'SHELXL97 (Sheldrick, 1997)'
_computing_structure_solution 'SHELXS97 (Sheldrick, 1997)'
_diffrn_ambient_temperature 296(2)
_diffrn_measured_fraction_theta_full 1.000
_diffrn_measured_fraction_theta_max 1.000
_diffrn_measurement_device_type 'Siemens P4'
_diffrn_measurement_method '\w scans'
_diffrn_radiation_monochromator graphite
_diffrn_radiation_source 'normal-focus sealed tube'
_diffrn_radiation_type MoK\a
_diffrn_radiation_wavelength 0.71073
_diffrn_reflns_av_R_equivalents 0.0166
_diffrn_reflns_av_sigmaI/netI 0.0311
_diffrn_reflns_limit_h_max 11
_diffrn_reflns_limit_h_min 0
_diffrn_reflns_limit_k_max 12
_diffrn_reflns_limit_k_min 0
_diffrn_reflns_limit_l_max 22
_diffrn_reflns_limit_l_min -22
_diffrn_reflns_number 3702
_diffrn_reflns_theta_full 27.50
_diffrn_reflns_theta_max 27.50
_diffrn_reflns_theta_min 1.20
_diffrn_standards_decay_% 5.68
_diffrn_standards_interval_count 97
_diffrn_standards_number 3
_exptl_absorpt_coefficient_mu 0.082
_exptl_absorpt_correction_type none
_exptl_crystal_colour colourless
_exptl_crystal_density_diffrn 1.207
_exptl_crystal_density_method 'not measured'
_exptl_crystal_description prism
_exptl_crystal_F_000 544
_exptl_crystal_size_max 0.52
_exptl_crystal_size_mid 0.50
_exptl_crystal_size_min 0.44
_refine_diff_density_max 0.349
_refine_diff_density_min -0.209
_refine_ls_abs_structure_details 'calculation of Flack Parameter suppressed'
_refine_ls_extinction_coef 0.010(3)
_refine_ls_extinction_expression Fc^*^=kFc[1+0.001xFc^2^\l^3^/sin(2\q)]^-1/4^
_refine_ls_extinction_method SHELXL
_refine_ls_goodness_of_fit_ref 0.983
_refine_ls_hydrogen_treatment constr
_refine_ls_matrix_type full
_refine_ls_number_parameters 336
_refine_ls_number_reflns 3368
_refine_ls_number_restraints 1
_refine_ls_restrained_S_all 0.983
_refine_ls_R_factor_all 0.0629
_refine_ls_R_factor_gt 0.0496
_refine_ls_shift/su_max 0.000
_refine_ls_shift/su_mean 0.000
_refine_ls_structure_factor_coef Fsqd
_refine_ls_weighting_details 'calc w=1/[\s^2^(Fo^2^)+(0.0926P)^2^+0.0000P] where P=(Fo^2^+2Fc^2^)/3'
_refine_ls_weighting_scheme calc
_refine_ls_wR_factor_gt 0.1312
_refine_ls_wR_factor_ref 0.1374
_reflns_number_gt 2585
_reflns_number_total 3368
_reflns_threshold_expression >2\s(I)
_cod_data_source_file sg6060.cif
_cod_data_source_block I
_cod_depositor_comments
;
The following automatic conversions were performed:
'_symmetry_cell_setting' value 'Monoclinic' changed to 'monoclinic'
according to '/home/saulius/struct/CIF-dictionaries/cif_core.dic'
dictionary named 'cif_core.dic' version 2.4.1 from 2010-06-29.

Automatic conversion script
Id: cif_fix_enum 1527 2010-12-29 10:47:43Z saulius 

The following automatic conversions were performed:

'_symmetry_cell_setting' value 'Monoclinic' changed to 'monoclinic'
according to /home/saulius/struct/CIF-dictionaries/cif_core.dic
dictionary named 'cif_core.dic' version 2.4.1 from 2010-06-29.

Automatic conversion script
Id: cif_fix_values 1715 2011-07-08 13:25:40Z adriana 
;
_cod_original_cell_volume 1377.9(4)
_cod_original_sg_symbol_H-M 'P 21'
_cod_database_code 2208424
_cod_database_fobs_code 2208424

loop_
_symmetry_equiv_pos_as_xyz
'x, y, z'
'-x, y+1/2, -z'

loop_
_atom_site_type_symbol
_atom_site_label
_atom_site_fract_x
_atom_site_fract_y
_atom_site_fract_z
_atom_site_U_iso_or_equiv
_atom_site_adp_type
_atom_site_calc_flag
_atom_site_refinement_flags
_atom_site_occupancy
O O1 0.9551(4) 0.5337(4) -0.09063(17) 0.0995(12) Uani d . 1
O O2 0.8976(2) 0.7557(3) 0.26874(13) 0.0574(6) Uani d . 1
H H2O 0.9521 0.7295 0.3062 0.069 Uiso calc R 1
O O3 0.1298(2) 0.6793(3) 0.38039(13) 0.0586(6) Uani d . 1
O O4 0.1675(3) 0.9126(3) 0.53909(19) 0.0794(9) Uani d . 1
O O5 -0.0911(4) 0.8338(4) 0.5880(3) 0.1272(17) Uani d . 1
H H5O -0.0527 0.9113 0.5759 0.153 Uiso calc R 1
O O6 0.1325(4) 0.5235(4) 0.6429(2) 0.1028(12) Uani d . 1
H H6O 0.1236 0.4615 0.6771 0.123 Uiso calc R 1
C C1 0.9202(3) 0.6286(4) 0.10430(18) 0.0525(8) Uani d . 1
H H1A 0.9187 0.5243 0.1107 0.063 Uiso calc R 1
H H1B 0.9781 0.6697 0.1485 0.063 Uiso calc R 1
C C2 0.9964(3) 0.6668(5) 0.02745(18) 0.0603(9) Uani d . 1
H H2A 1.0078 0.7710 0.0236 0.072 Uiso calc R 1
H H2B 1.0968 0.6237 0.0272 0.072 Uiso calc R 1
C C3 0.9033(4) 0.6125(4) -0.04189(19) 0.0547(8) Uani d . 1
C C4 0.7391(3) 0.6653(4) -0.04722(16) 0.0441(7) Uani d . 1
C C5 0.6628(3) 0.6328(3) 0.03295(14) 0.0379(6) Uani d . 1
H H5 0.6578 0.5272 0.0376 0.046 Uiso calc R 1
C C6 0.5002(3) 0.6870(4) 0.03321(14) 0.0456(7) Uani d . 1
H H6A 0.4978 0.7890 0.0197 0.055 Uiso calc R 1
H H6B 0.4397 0.6351 -0.0065 0.055 Uiso calc R 1
C C7 0.4326(3) 0.6658(4) 0.11268(15) 0.0400(6) Uani d . 1
H H7 0.3281 0.6525 0.1146 0.048 Uiso calc R 1
C C8 0.5128(3) 0.6649(3) 0.18037(14) 0.0323(5) Uani d . 1
C C9 0.6799(3) 0.6996(3) 0.18349(14) 0.0338(6) Uani d . 1
C C10 0.7591(3) 0.6864(3) 0.10404(14) 0.0370(6) Uani d . 1
C C11 0.7690(3) 0.6612(4) 0.26092(15) 0.0392(6) Uani d . 1
H H11 0.8073 0.5622 0.2556 0.047 Uiso calc R 1
C C12 0.6798(3) 0.6678(4) 0.33684(15) 0.0432(7) Uani d . 1
H H12A 0.6861 0.5739 0.3623 0.052 Uiso calc R 1
H H12B 0.7289 0.7374 0.3722 0.052 Uiso calc R 1
C C13 0.5126(3) 0.7090(3) 0.32656(15) 0.0334(6) Uani d . 1
C C14 0.4436(3) 0.6183(3) 0.25652(15) 0.0343(6) Uani d . 1
C C15 0.2719(3) 0.6448(4) 0.26300(16) 0.0465(8) Uani d . 1
H H15A 0.2405 0.7312 0.2343 0.056 Uiso calc R 1
H H15B 0.2138 0.5629 0.2428 0.056 Uiso calc R 1
C C16 0.2521(3) 0.6635(4) 0.35125(16) 0.0421(6) Uani d . 1
C C17 0.4054(3) 0.6669(3) 0.39456(14) 0.0372(6) Uani d . 1
H H17 0.4296 0.5663 0.4084 0.045 Uiso calc R 1
C C18 0.4987(3) 0.8715(3) 0.30985(17) 0.0430(7) Uani d . 1
H H18A 0.5315 0.9249 0.3559 0.052 Uiso calc R 1
H H18B 0.3947 0.8948 0.2966 0.052 Uiso calc R 1
H H18C 0.5611 0.8965 0.2665 0.052 Uiso calc R 1
C C19 0.7292(3) 0.8326(3) 0.13850(16) 0.0384(6) Uani d . 1
H H19A 0.6505 0.8913 0.1131 0.046 Uiso calc R 1
H H19B 0.8156 0.8866 0.1598 0.046 Uiso calc R 1
C C20 0.4093(4) 0.7516(4) 0.47247(17) 0.0474(7) Uani d . 1
H H20 0.3791 0.8517 0.4609 0.057 Uiso calc R 1
C C21 0.5675(4) 0.7540(5) 0.5113(2) 0.0675(11) Uani d . 1
H H21A 0.5629 0.7964 0.5628 0.081 Uiso calc R 1
H H21B 0.6340 0.8102 0.4796 0.081 Uiso calc R 1
H H21C 0.6055 0.6568 0.5158 0.081 Uiso calc R 1
C C22 0.2948(4) 0.6872(4) 0.52985(17) 0.0511(8) Uani d . 1
H H22A 0.2562 0.5970 0.5078 0.061 Uiso calc R 1
H H22B 0.3485 0.6644 0.5792 0.061 Uiso calc R 1
C C23 0.1623(4) 0.7830(4) 0.54736(19) 0.0529(8) Uani d . 1
C C24 0.0175(4) 0.7184(5) 0.5778(2) 0.0659(10) Uani d . 1
H H24 -0.0241 0.6510 0.5381 0.079 Uiso calc R 1
C C25 0.0297(4) 0.6401(5) 0.6568(2) 0.0635(10) Uani d . 1
C C26 -0.1205(5) 0.5760(5) 0.6780(3) 0.0843(13) Uani d . 1
H H26A -0.1534 0.5087 0.6378 0.101 Uiso calc R 1
H H26B -0.1944 0.6519 0.6820 0.101 Uiso calc R 1
H H26C -0.1096 0.5266 0.7277 0.101 Uiso calc R 1
C C27 0.0956(7) 0.7299(9) 0.7210(3) 0.130(3) Uani d . 1
H H27A 0.0735 0.6871 0.7710 0.156 Uiso calc R 1
H H27B 0.0528 0.8254 0.7181 0.156 Uiso calc R 1
H H27C 0.2037 0.7357 0.7159 0.156 Uiso calc R 1
C C28 0.4733(4) 0.4543(3) 0.26524(18) 0.0513(8) Uani d . 1
H H28A 0.4238 0.4037 0.2221 0.062 Uiso calc R 1
H H28B 0.4341 0.4209 0.3142 0.062 Uiso calc R 1
H H28C 0.5806 0.4363 0.2648 0.062 Uiso calc R 1
C C29 0.6546(5) 0.5867(5) -0.11555(19) 0.0662(10) Uani d . 1
H H29A 0.7056 0.6042 -0.1638 0.079 Uiso calc R 1
H H29B 0.5523 0.6222 -0.1204 0.079 Uiso calc R 1
H H29C 0.6531 0.4846 -0.1050 0.079 Uiso calc R 1
C C30 0.7455(4) 0.8278(4) -0.0647(2) 0.0547(8) Uani d . 1
H H30A 0.7859 0.8780 -0.0191 0.066 Uiso calc R 1
H H30B 0.6450 0.8627 -0.0774 0.066 Uiso calc R 1
H H30C 0.8095 0.8445 -0.1085 0.066 Uiso calc R 1

loop_
_atom_site_aniso_label
_atom_site_aniso_U_11
_atom_site_aniso_U_22
_atom_site_aniso_U_33
_atom_site_aniso_U_12
_atom_site_aniso_U_13
_atom_site_aniso_U_23
O1 0.108(2) 0.118(3) 0.0746(17) 0.049(2) 0.0281(16) -0.025(2)
O2 0.0318(10) 0.0875(18) 0.0523(13) -0.0053(11) -0.0052(9) -0.0038(12)
O3 0.0384(11) 0.0852(18) 0.0530(12) -0.0049(13) 0.0130(9) 0.0016(13)
O4 0.0665(17) 0.0537(17) 0.119(2) -0.0018(14) 0.0225(16) 0.0021(16)
O5 0.0594(18) 0.085(2) 0.239(5) 0.0152(19) 0.039(2) 0.049(3)
O6 0.088(2) 0.091(2) 0.133(3) 0.0225(19) 0.055(2) 0.056(2)
C1 0.0422(15) 0.065(2) 0.0505(16) 0.0181(15) 0.0097(13) -0.0025(16)
C2 0.0417(15) 0.076(2) 0.064(2) 0.0140(18) 0.0169(14) 0.002(2)
C3 0.0622(19) 0.0538(19) 0.0496(17) 0.0136(17) 0.0231(15) 0.0067(16)
C4 0.0532(16) 0.0423(16) 0.0374(13) 0.0010(15) 0.0105(12) 0.0028(13)
C5 0.0450(14) 0.0354(15) 0.0338(12) 0.0006(12) 0.0064(11) 0.0023(11)
C6 0.0422(14) 0.060(2) 0.0340(13) -0.0004(15) -0.0005(11) 0.0031(14)
C7 0.0308(12) 0.0496(16) 0.0395(13) -0.0023(13) 0.0010(10) -0.0001(13)
C8 0.0296(11) 0.0342(13) 0.0333(12) 0.0019(11) 0.0027(9) -0.0020(11)
C9 0.0300(12) 0.0370(15) 0.0343(12) 0.0042(11) 0.0010(9) -0.0007(11)
C10 0.0338(12) 0.0421(16) 0.0355(13) 0.0047(12) 0.0072(10) 0.0033(12)
C11 0.0322(12) 0.0439(16) 0.0414(14) 0.0076(13) -0.0017(10) -0.0026(13)
C12 0.0376(13) 0.0581(18) 0.0335(12) 0.0050(15) -0.0030(10) 0.0003(14)
C13 0.0311(12) 0.0369(14) 0.0322(11) -0.0005(11) 0.0024(9) -0.0006(11)
C14 0.0340(12) 0.0382(14) 0.0308(12) -0.0020(11) 0.0015(10) 0.0001(11)
C15 0.0353(13) 0.065(2) 0.0389(14) -0.0104(15) 0.0022(10) -0.0005(14)
C16 0.0414(14) 0.0450(16) 0.0402(14) -0.0059(14) 0.0061(11) 0.0014(13)
C17 0.0413(13) 0.0368(14) 0.0339(12) -0.0012(13) 0.0049(10) 0.0022(12)
C18 0.0447(15) 0.0392(16) 0.0457(15) -0.0006(13) 0.0093(12) -0.0022(13)
C19 0.0351(13) 0.0391(15) 0.0411(14) -0.0005(12) 0.0051(11) 0.0012(12)
C20 0.0628(19) 0.0430(17) 0.0372(14) -0.0008(15) 0.0134(13) -0.0027(13)
C21 0.074(2) 0.090(3) 0.0387(16) -0.025(2) 0.0031(16) -0.0195(18)
C22 0.0650(19) 0.0502(19) 0.0388(14) 0.0015(17) 0.0143(13) 0.0033(14)
C23 0.0488(18) 0.058(2) 0.0519(18) -0.0100(16) 0.0009(14) 0.0000(16)
C24 0.0453(18) 0.063(2) 0.089(3) -0.0061(17) -0.0010(17) 0.007(2)
C25 0.0560(19) 0.069(3) 0.066(2) -0.0152(19) 0.0200(16) -0.0072(19)
C26 0.064(2) 0.080(3) 0.111(3) -0.018(2) 0.033(2) 0.003(3)
C27 0.149(6) 0.152(7) 0.089(4) -0.076(5) 0.010(4) -0.008(4)
C28 0.071(2) 0.0405(17) 0.0431(16) -0.0062(16) 0.0065(15) -0.0029(14)
C29 0.083(2) 0.074(3) 0.0429(17) -0.017(2) 0.0167(16) -0.0113(17)
C30 0.0625(19) 0.0488(19) 0.0536(18) 0.0032(16) 0.0139(15) 0.0144(15)

loop_
_atom_type_symbol
_atom_type_description
_atom_type_scat_dispersion_real
_atom_type_scat_dispersion_imag
_atom_type_scat_source
C C 0.0033 0.0000 'International Tables Vol C Tables 4.2.6.8 and 6.1.1.4'
H H 0.0000 0.0000 'International Tables Vol C Tables 4.2.6.8 and 6.1.1.4'
O O 0.0106 0.0000 'International Tables Vol C Tables 4.2.6.8 and 6.1.1.4'

loop_
_geom_angle_atom_site_label_1
_geom_angle_atom_site_label_2
_geom_angle_atom_site_label_3
_geom_angle
_geom_angle_publ_flag
C11 O2 H2O 109.5 no
C24 O5 H5O 109.5 no
C25 O6 H6O 109.5 no
C10 C1 C2 110.8(3) no
C10 C1 H1A 109.5 no
C2 C1 H1A 109.5 no
C10 C1 H1B 109.5 no
C2 C1 H1B 109.5 no
H1A C1 H1B 108.1 no
C3 C2 C1 110.3(3) yes
C3 C2 H2A 109.6 no
C1 C2 H2A 109.6 no
C3 C2 H2B 109.6 no
C1 C2 H2B 109.6 no
H2A C2 H2B 108.1 no
O1 C3 C2 122.1(3) yes
O1 C3 C4 122.2(4) no
C2 C3 C4 115.6(3) yes
C3 C4 C30 106.5(3) no
C3 C4 C29 109.1(3) no
C30 C4 C29 109.7(3) no
C3 C4 C5 108.7(2) no
C30 C4 C5 112.1(3) no
C29 C4 C5 110.6(2) no
C6 C5 C10 112.9(2) no
C6 C5 C4 111.8(2) no
C10 C5 C4 112.2(2) no
C6 C5 H5 106.4 no
C10 C5 H5 106.4 no
C4 C5 H5 106.4 no
C7 C6 C5 111.2(2) no
C7 C6 H6A 109.4 no
C5 C6 H6A 109.4 no
C7 C6 H6B 109.4 no
C5 C6 H6B 109.4 no
H6A C6 H6B 108.0 no
C8 C7 C6 124.0(2) no
C8 C7 H7 118.0 no
C6 C7 H7 118.0 no
C7 C8 C9 121.4(2) yes
C7 C8 C14 121.5(2) no
C9 C8 C14 116.9(2) no
C8 C9 C19 116.8(2) yes
C8 C9 C10 115.0(2) no
C19 C9 C10 58.65(18) yes
C8 C9 C11 116.7(2) no
C19 C9 C11 117.8(2) yes
C10 C9 C11 119.4(2) no
C19 C10 C1 119.5(3) yes
C19 C10 C5 119.8(2) no
C1 C10 C5 112.5(2) no
C19 C10 C9 59.86(18) no
C1 C10 C9 118.4(2) no
C5 C10 C9 117.2(2) no
O2 C11 C12 108.9(2) no
O2 C11 C9 108.4(2) yes
C12 C11 C9 116.3(2) yes
O2 C11 H11 107.6 no
C12 C11 H11 107.6 no
C9 C11 H11 107.6 no
C13 C12 C11 115.7(2) no
C13 C12 H12A 108.3 no
C11 C12 H12A 108.3 no
C13 C12 H12B 108.3 no
C11 C12 H12B 108.3 no
H12A C12 H12B 107.4 no
C12 C13 C18 109.7(3) no
C12 C13 C14 107.7(2) yes
C18 C13 C14 111.0(2) yes
C12 C13 C17 117.3(2) no
C18 C13 C17 109.5(2) no
C14 C13 C17 101.4(2) no
C8 C14 C15 116.2(2) yes
C8 C14 C28 106.9(2) no
C15 C14 C28 108.2(3) no
C8 C14 C13 109.9(2) no
C15 C14 C13 102.7(2) no
C28 C14 C13 113.2(2) no
C16 C15 C14 103.4(2) no
C16 C15 H15A 111.1 no
C14 C15 H15A 111.1 no
C16 C15 H15B 111.1 no
C14 C15 H15B 111.1 no
H15A C15 H15B 109.0 no
O3 C16 C17 126.3(2) yes
O3 C16 C15 123.2(3) no
C17 C16 C15 110.5(2) yes
C16 C17 C20 115.0(2) no
C16 C17 C13 101.4(2) no
C20 C17 C13 120.7(2) no
C16 C17 H17 106.2 no
C20 C17 H17 106.2 no
C13 C17 H17 106.2 no
C13 C18 H18A 109.5 no
C13 C18 H18B 109.5 no
H18A C18 H18B 109.5 no
C13 C18 H18C 109.5 no
H18A C18 H18C 109.5 no
H18B C18 H18C 109.5 no
C10 C19 C9 61.49(18) no
C10 C19 H19A 117.6 no
C9 C19 H19A 117.6 no
C10 C19 H19B 117.6 no
C9 C19 H19B 117.6 no
H19A C19 H19B 114.7 no
C21 C20 C17 111.9(3) no
C21 C20 C22 110.0(3) no
C17 C20 C22 110.4(3) no
C21 C20 H20 108.1 no
C17 C20 H20 108.1 no
C22 C20 H20 108.1 no
C20 C21 H21A 109.5 no
C20 C21 H21B 109.5 no
H21A C21 H21B 109.5 no
C20 C21 H21C 109.5 no
H21A C21 H21C 109.5 no
H21B C21 H21C 109.5 no
C23 C22 C20 115.2(3) no
C23 C22 H22A 108.5 no
C20 C22 H22A 108.5 no
C23 C22 H22B 108.5 no
C20 C22 H22B 108.5 no
H22A C22 H22B 107.5 no
O4 C23 C22 121.9(3) no
O4 C23 C24 117.8(4) yes
C22 C23 C24 120.3(3) no
O5 C24 C23 108.6(3) no
O5 C24 C25 105.8(3) no
C23 C24 C25 116.8(3) yes
O5 C24 H24 108.4 no
C23 C24 H24 108.4 no
C25 C24 H24 108.4 no
O6 C25 C27 108.0(5) yes
O6 C25 C26 108.0(4) no
C27 C25 C26 112.0(4) yes
O6 C25 C24 103.8(3) no
C27 C25 C24 113.4(4) no
C26 C25 C24 111.1(4) no
C25 C26 H26A 109.5 no
C25 C26 H26B 109.5 no
H26A C26 H26B 109.5 no
C25 C26 H26C 109.5 no
H26A C26 H26C 109.5 no
H26B C26 H26C 109.5 no
C25 C27 H27A 109.5 no
C25 C27 H27B 109.5 no
H27A C27 H27B 109.5 no
C25 C27 H27C 109.5 no
H27A C27 H27C 109.5 no
H27B C27 H27C 109.5 no
C14 C28 H28A 109.5 no
C14 C28 H28B 109.5 no
H28A C28 H28B 109.5 no
C14 C28 H28C 109.5 no
H28A C28 H28C 109.5 no
H28B C28 H28C 109.5 no
C4 C29 H29A 109.5 no
C4 C29 H29B 109.5 no
H29A C29 H29B 109.5 no
C4 C29 H29C 109.5 no
H29A C29 H29C 109.5 no
H29B C29 H29C 109.5 no
C4 C30 H30A 109.5 no
C4 C30 H30B 109.5 no
H30A C30 H30B 109.5 no
C4 C30 H30C 109.5 no
H30A C30 H30C 109.5 no
H30B C30 H30C 109.5 no

loop_
_geom_bond_atom_site_label_1
_geom_bond_atom_site_label_2
_geom_bond_distance
_geom_bond_publ_flag
O1 C3 1.202(4) yes
O2 C11 1.433(4) yes
O2 H2O 0.8200 no
O3 C16 1.209(3) yes
O4 C23 1.206(4) yes
O5 C24 1.446(5) yes
O5 H5O 0.8200 no
O6 C25 1.432(5) yes
O6 H6O 0.8200 no
C1 C10 1.516(4) no
C1 C2 1.526(4) no
C1 H1A 0.9700 no
C1 H1B 0.9700 no
C2 C3 1.497(5) no
C2 H2A 0.9700 no
C2 H2B 0.9700 no
C3 C4 1.527(5) no
C4 C30 1.531(5) no
C4 C29 1.538(5) no
C4 C5 1.564(4) no
C5 C6 1.518(4) no
C5 C10 1.532(4) no
C5 H5 0.9800 no
C6 C7 1.503(4) no
C6 H6A 0.9700 no
C6 H6B 0.9700 no
C7 C8 1.327(3) yes
C7 H7 0.9300 no
C8 C9 1.506(3) no
C8 C14 1.508(3) no
C9 C19 1.517(4) no
C9 C10 1.541(3) no
C9 C11 1.548(3) no
C10 C19 1.498(4) no
C11 C12 1.531(4) no
C11 H11 0.9800 no
C12 C13 1.526(4) no
C12 H12A 0.9700 no
C12 H12B 0.9700 no
C13 C18 1.531(4) no
C13 C14 1.559(4) no
C13 C17 1.563(4) no
C14 C15 1.540(4) no
C14 C28 1.543(4) no
C15 C16 1.521(4) no
C15 H15A 0.9700 no
C15 H15B 0.9700 no
C16 C17 1.515(4) no
C17 C20 1.534(4) no
C17 H17 0.9800 no
C18 H18A 0.9600 no
C18 H18B 0.9600 no
C18 H18C 0.9600 no
C19 H19A 0.9700 no
C19 H19B 0.9700 no
C20 C21 1.522(5) no
C20 C22 1.543(4) no
C20 H20 0.9800 no
C21 H21A 0.9600 no
C21 H21B 0.9600 no
C21 H21C 0.9600 no
C22 C23 1.502(5) no
C22 H22A 0.9700 no
C22 H22B 0.9700 no
C23 C24 1.514(5) no
C24 C25 1.523(6) no
C24 H24 0.9800 no
C25 C27 1.472(7) no
C25 C26 1.503(5) no
C26 H26A 0.9600 no
C26 H26B 0.9600 no
C26 H26C 0.9600 no
C27 H27A 0.9600 no
C27 H27B 0.9600 no
C27 H27C 0.9600 no
C28 H28A 0.9600 no
C28 H28B 0.9600 no
C28 H28C 0.9600 no
C29 H29A 0.9600 no
C29 H29B 0.9600 no
C29 H29C 0.9600 no
C30 H30A 0.9600 no
C30 H30B 0.9600 no
C30 H30C 0.9600 no

loop_
_geom_hbond_atom_site_label_D
_geom_hbond_atom_site_label_H
_geom_hbond_atom_site_label_A
_geom_hbond_site_symmetry_A
_geom_hbond_distance_DH
_geom_hbond_distance_HA
_geom_hbond_distance_DA
_geom_hbond_angle_DHA
O2 H2O O3 1_655 0.82 2.03 2.830(3) 165.4
O5 H5O O4 . 0.82 2.06 2.555(4) 118.8
O6 H6O O2 2_646 0.82 2.12 2.908(4) 160.5

loop_
_geom_torsion_atom_site_label_1
_geom_torsion_atom_site_label_2
_geom_torsion_atom_site_label_3
_geom_torsion_atom_site_label_4
_geom_torsion
_geom_torsion_publ_flag
C10 C1 C2 C3 -55.6(4) no
C1 C2 C3 O1 -124.5(4) yes
C1 C2 C3 C4 56.3(4) no
O1 C3 C4 C30 -111.1(4) no
C2 C3 C4 C30 68.1(3) no
O1 C3 C4 C29 7.3(5) no
C2 C3 C4 C29 -173.5(3) no
O1 C3 C4 C5 128.0(4) yes
C2 C3 C4 C5 -52.8(4) yes
C3 C4 C5 C6 178.1(3) no
C30 C4 C5 C6 60.7(3) no
C29 C4 C5 C6 -62.1(4) no
C3 C4 C5 C10 50.0(3) no
C30 C4 C5 C10 -67.4(3) no
C29 C4 C5 C10 169.8(3) no
C10 C5 C6 C7 -47.7(4) no
C4 C5 C6 C7 -175.4(3) no
C5 C6 C7 C8 28.7(5) no
C6 C7 C8 C9 5.9(5) yes
C6 C7 C8 C14 -169.5(3) no
C7 C8 C9 C19 46.9(4) no
C14 C8 C9 C19 -137.6(2) no
C7 C8 C9 C10 -19.1(4) yes
C14 C8 C9 C10 156.5(2) no
C7 C8 C9 C11 -166.3(3) no
C14 C8 C9 C11 9.3(4) no
C2 C1 C10 C19 -92.7(3) no
C2 C1 C10 C5 55.9(4) no
C2 C1 C10 C9 -162.2(3) no
C6 C5 C10 C19 -33.0(3) no
C4 C5 C10 C19 94.5(3) no
C6 C5 C10 C1 178.6(3) no
C4 C5 C10 C1 -53.9(3) no
C6 C5 C10 C9 36.2(4) no
C4 C5 C10 C9 163.7(2) no
C8 C9 C10 C19 107.3(3) no
C11 C9 C10 C19 -106.4(3) yes
C8 C9 C10 C1 -143.2(3) no
C19 C9 C10 C1 109.5(3) yes
C11 C9 C10 C1 3.0(4) yes
C8 C9 C10 C5 -3.1(4) no
C19 C9 C10 C5 -110.4(3) no
C11 C9 C10 C5 143.2(3) no
C8 C9 C11 O2 -153.7(2) no
C19 C9 C11 O2 -7.2(3) no
C10 C9 C11 O2 60.6(3) no
C8 C9 C11 C12 -30.6(4) no
C19 C9 C11 C12 115.9(3) no
C10 C9 C11 C12 -176.3(3) no
O2 C11 C12 C13 123.9(3) yes
C9 C11 C12 C13 1.1(4) no
C11 C12 C13 C18 -74.8(3) no
C11 C12 C13 C14 46.1(4) yes
C11 C12 C13 C17 159.5(3) no
C7 C8 C14 C15 -29.4(4) no
C9 C8 C14 C15 155.1(3) no
C7 C8 C14 C28 91.5(3) no
C9 C8 C14 C28 -84.0(3) no
C7 C8 C14 C13 -145.4(3) yes
C9 C8 C14 C13 39.1(3) no
C12 C13 C14 C8 -67.0(3) no
C18 C13 C14 C8 53.0(3) no
C17 C13 C14 C8 169.3(2) no
C12 C13 C14 C15 168.8(2) no
C18 C13 C14 C15 -71.2(3) no
C17 C13 C14 C15 45.1(3) no
C12 C13 C14 C28 52.3(3) no
C18 C13 C14 C28 172.4(3) no
C17 C13 C14 C28 -71.4(3) no
C8 C14 C15 C16 -151.8(3) no
C28 C14 C15 C16 88.1(3) no
C13 C14 C15 C16 -31.8(3) no
C14 C15 C16 O3 -176.1(3) yes
C14 C15 C16 C17 6.7(4) yes
O3 C16 C17 C20 -24.1(5) no
C15 C16 C17 C20 153.0(3) no
O3 C16 C17 C13 -156.1(3) no
C15 C16 C17 C13 21.0(3) no
C12 C13 C17 C16 -156.8(3) no
C18 C13 C17 C16 77.5(3) no
C14 C13 C17 C16 -39.9(3) no
C12 C13 C17 C20 74.9(4) no
C18 C13 C17 C20 -50.9(3) no
C14 C13 C17 C20 -168.2(3) no
C1 C10 C19 C9 -107.7(3) no
C5 C10 C19 C9 106.1(2) no
C8 C9 C19 C10 -104.3(2) no
C11 C9 C19 C10 109.2(2) no
C16 C17 C20 C21 -178.3(3) yes
C13 C17 C20 C21 -56.3(4) no
C16 C17 C20 C22 58.8(3) yes
C13 C17 C20 C22 -179.1(3) no
C21 C20 C22 C23 123.4(3) yes
C17 C20 C22 C23 -112.6(3) no
C20 C22 C23 O4 -22.6(5) no
C20 C22 C23 C24 158.6(3) yes
O4 C23 C24 O5 2.3(5) yes
C22 C23 C24 O5 -178.9(3) yes
O4 C23 C24 C25 -117.2(4) no
C22 C23 C24 C25 61.6(5) no
O5 C24 C25 O6 177.5(3) yes
C23 C24 C25 O6 -61.6(4) no
O5 C24 C25 C27 -65.6(5) yes
C23 C24 C25 C27 55.4(5) yes
O5 C24 C25 C26 61.6(5) no
C23 C24 C25 C26 -177.5(3) no

loop_
_cod_related_entry_id
_cod_related_entry_database
_cod_related_entry_code
1 ChemSpider 21179630
